data_4344002
loop_
_publ_author_name
'Yang, Hui'
'Hu, Chun-Li'
'Xu, Xiang'
'Mao, Jiang-Gao'

_publ_section_title
;
 Series of SHG Materials Based on Lanthanide Borate-Acetate Mixed Anion
 Compounds.
;
_journal_issue 15
_journal_name_full 'Inorganic chemistry'
_journal_page_first 7516
_journal_page_last 7523
_journal_paper_doi 10.1021/acs.inorgchem.5b01126
_journal_volume 54
_journal_year 2015
_chemical_formula_sum 'C4 H9 B5 La2 O15'
_chemical_formula_weight 628.98
_chemical_name_systematic
; 
 ? 
;
_space_group_IT_number 9
_symmetry_cell_setting monoclinic
_symmetry_space_group_name_Hall 'C -2yc'
_symmetry_space_group_name_H-M 'C 1 c 1'
_atom_sites_solution_hydrogens geom
_atom_sites_solution_primary direct
_atom_sites_solution_secondary difmap
_audit_creation_method SHELXL-97
_cell_angle_alpha 90.00
_cell_angle_beta 90.582(5)
_cell_angle_gamma 90.00
_cell_formula_units_Z 4
_cell_length_a 10.7704(7)
_cell_length_b 20.1471(11)
_cell_length_c 6.4727(3)
_cell_measurement_reflns_used 2879
_cell_measurement_temperature 293(2)
_cell_measurement_theta_max 26.6705
_cell_measurement_theta_min 3.1362
_cell_volume 1404.45(14)
_computing_structure_refinement 'SHELXL-97 (Sheldrick, 1997)'
_computing_structure_solution 'SHELXS-97 (Sheldrick, 1990)'
_diffrn_ambient_temperature 293(2)
_diffrn_measured_fraction_theta_full 0.995
_diffrn_measured_fraction_theta_max 0.995
_diffrn_measurement_device_type 'SuperNova, Dual, Cu at zero, Atlas'
_diffrn_radiation_monochromator graphite
_diffrn_radiation_source 'fine-focus sealed tube'
_diffrn_radiation_type MoK\a
_diffrn_radiation_wavelength 0.71073
_diffrn_reflns_av_R_equivalents 0.0289
_diffrn_reflns_av_sigmaI/netI 0.0472
_diffrn_reflns_limit_h_max 13
_diffrn_reflns_limit_h_min -13
_diffrn_reflns_limit_k_max 25
_diffrn_reflns_limit_k_min -22
_diffrn_reflns_limit_l_max 8
_diffrn_reflns_limit_l_min -8
_diffrn_reflns_number 4973
_diffrn_reflns_theta_full 26.77
_diffrn_reflns_theta_max 26.77
_diffrn_reflns_theta_min 3.58
_exptl_absorpt_coefficient_mu 6.087
_exptl_absorpt_correction_T_max 1.00000
_exptl_absorpt_correction_T_min 0.66788
_exptl_absorpt_correction_type multi-scan
_exptl_crystal_colour Colorless
_exptl_crystal_density_diffrn 2.975
_exptl_crystal_density_method 'not measured'
_exptl_crystal_description rod
_exptl_crystal_F_000 1168
_exptl_crystal_size_max 0.35
_exptl_crystal_size_mid 0.03
_exptl_crystal_size_min 0.03
_refine_diff_density_max 2.619
_refine_diff_density_min -0.999
_refine_diff_density_rms 0.363
_refine_ls_abs_structure_details 'Flack H D (1983), Acta Cryst. A39, 876-881'
_refine_ls_abs_structure_Flack -0.02(5)
_refine_ls_extinction_method none
_refine_ls_goodness_of_fit_ref 1.082
_refine_ls_hydrogen_treatment mixed
_refine_ls_matrix_type full
_refine_ls_number_parameters 235
_refine_ls_number_reflns 2741
_refine_ls_number_restraints 2
_refine_ls_restrained_S_all 1.082
_refine_ls_R_factor_all 0.0652
_refine_ls_R_factor_gt 0.0622
_refine_ls_shift/su_max 0.000
_refine_ls_shift/su_mean 0.000
_refine_ls_structure_factor_coef Fsqd
_refine_ls_weighting_details 'calc w=1/[\s^2^(Fo^2^)+(0.1211P)^2^+0.0000P] where P=(Fo^2^+2Fc^2^)/3'
_refine_ls_weighting_scheme calc
_refine_ls_wR_factor_gt 0.1560
_refine_ls_wR_factor_ref 0.1615
_reflns_number_gt 2598
_reflns_number_total 2741
_reflns_threshold_expression >2sigma(I)
_cod_data_source_file ic5b01126_si_002.cif
_cod_data_source_block 1
_cod_depositor_comments 'Adding full bibliography for 4344002--4344007.cif.'
_cod_original_sg_symbol_H-M Cc
_cod_database_code 4344002

loop_
_symmetry_equiv_pos_as_xyz
'x, y, z'
'x, -y, z+1/2'
'x+1/2, y+1/2, z'
'x+1/2, -y+1/2, z+1/2'

loop_
_atom_site_label
_atom_site_type_symbol
_atom_site_fract_x
_atom_site_fract_y
_atom_site_fract_z
_atom_site_U_iso_or_equiv
_atom_site_adp_type
_atom_site_occupancy
_atom_site_symmetry_multiplicity
_atom_site_calc_flag
_atom_site_refinement_flags
La1 La 0.12174(4) 0.26323(3) 0.16457(5) 0.03348(14) Uani 1 1 d .
La2 La 0.37836(6) 0.43144(3) 0.33462(9) 0.03542(14) Uani 1 1 d .
B1 B 0.2934(10) 0.2979(6) 0.6798(17) 0.030(2) Uani 1 1 d .
B2 B 0.3994(11) 0.4021(6) 0.7864(19) 0.035(3) Uani 1 1 d .
B3 B 0.3851(12) 0.3062(7) 1.0264(19) 0.037(3) Uani 1 1 d .
B4 B 0.0638(11) 0.2667(6) 0.625(2) 0.034(3) Uani 1 1 d .
B5 B 0.3825(14) 0.2437(7) 0.3680(17) 0.035(3) Uani 1 1 d .
C1 C 0.1458(13) 0.4371(6) 0.043(2) 0.044(3) Uani 1 1 d .
C2 C 0.0375(16) 0.4449(9) -0.100(3) 0.064(4) Uani 1 1 d .
H2A H -0.0207 0.4097 -0.0770 0.096 Uiso 1 1 calc R
H2B H 0.0654 0.4433 -0.2405 0.096 Uiso 1 1 calc R
H2C H -0.0019 0.4869 -0.0751 0.096 Uiso 1 1 calc R
C3 C 0.6649(10) 0.3887(6) 0.3859(18) 0.037(2) Uani 1 1 d .
C4 C 0.8032(12) 0.3873(8) 0.386(2) 0.051(3) Uani 1 1 d .
H4A H 0.8336 0.4234 0.3039 0.077 Uiso 1 1 calc R
H4B H 0.8311 0.3460 0.3291 0.077 Uiso 1 1 calc R
H4C H 0.8338 0.3917 0.5251 0.077 Uiso 1 1 calc R
O1 O 0.1753(7) 0.2884(4) 0.5675(12) 0.0352(18) Uani 1 1 d .
O2 O 0.3288(7) 0.3671(4) 0.6489(12) 0.0354(17) Uani 1 1 d .
O3 O 0.2809(7) 0.2849(4) 0.8969(12) 0.0325(16) Uani 1 1 d .
O4 O 0.4420(8) 0.4617(4) 0.7216(13) 0.0407(19) Uani 1 1 d .
O5 O 0.4174(7) 0.3775(4) 0.9801(11) 0.0355(17) Uani 1 1 d .
O6 O -0.0023(8) 0.2344(4) 0.4856(13) 0.0369(18) Uani 1 1 d .
O7 O 0.3543(7) 0.3033(4) 0.2447(12) 0.0358(17) Uani 1 1 d .
O8 O 0.5142(8) 0.2195(5) 0.3201(13) 0.0409(19) Uani 1 1 d .
O9 O 0.2942(8) 0.1943(4) 0.2961(14) 0.0410(19) Uani 1 1 d .
H9A H 0.2704 0.1705 0.3966 0.049 Uiso 1 1 d R
O10 O 0.3869(8) 0.2552(4) 0.5851(13) 0.0352(18) Uani 1 1 d .
O11 O 0.2311(7) 0.4812(4) 0.0336(14) 0.0431(19) Uani 1 1 d .
O12 O 0.1491(8) 0.3919(4) 0.1730(15) 0.042(2) Uani 1 1 d .
O13 O 0.6114(8) 0.4323(5) 0.2870(15) 0.045(2) Uani 1 1 d .
O14 O 0.6057(9) 0.3466(5) 0.4939(17) 0.052(2) Uani 1 1 d .
O1W O 0.2224(12) 0.0656(5) 0.398(2) 0.062(3) Uani 1 1 d .
H1WA H 0.2018 0.0538 0.5194 0.093 Uiso 1 1 d R
H1WB H 0.1619 0.0592 0.3155 0.093 Uiso 1 1 d R

loop_
_atom_site_aniso_label
_atom_site_aniso_U_11
_atom_site_aniso_U_22
_atom_site_aniso_U_33
_atom_site_aniso_U_23
_atom_site_aniso_U_13
_atom_site_aniso_U_12
La1 0.0318(3) 0.0368(3) 0.0319(3) 0.0002(2) 0.0012(2) -0.0005(2)
La2 0.0393(3) 0.0341(3) 0.0329(3) 0.0000(2) 0.0013(2) -0.0012(2)
B1 0.029(5) 0.034(5) 0.027(5) 0.000(4) -0.001(4) -0.002(4)
B2 0.030(5) 0.041(6) 0.034(6) -0.001(5) 0.004(5) 0.007(5)
B3 0.043(6) 0.037(6) 0.030(5) -0.008(5) 0.005(5) -0.002(5)
B4 0.028(5) 0.033(6) 0.042(6) 0.009(5) -0.010(5) -0.002(4)
B5 0.049(7) 0.042(6) 0.013(4) 0.003(4) -0.010(5) -0.001(5)
C1 0.047(6) 0.042(6) 0.042(7) -0.009(4) 0.007(6) 0.011(5)
C2 0.068(8) 0.062(8) 0.063(9) 0.021(7) -0.012(7) -0.022(7)
C3 0.028(4) 0.046(6) 0.039(6) -0.011(5) 0.002(4) -0.002(4)
C4 0.037(6) 0.066(8) 0.050(7) 0.009(6) -0.003(6) 0.007(6)
O1 0.033(3) 0.042(4) 0.030(4) 0.003(3) -0.002(3) -0.002(3)
O2 0.040(4) 0.037(4) 0.029(3) 0.001(3) 0.001(3) -0.003(3)
O3 0.031(3) 0.038(4) 0.029(3) -0.002(3) -0.003(3) -0.002(3)
O4 0.039(4) 0.047(5) 0.036(4) 0.005(3) 0.002(3) -0.006(3)
O5 0.040(4) 0.040(4) 0.026(3) -0.005(3) -0.003(3) 0.001(3)
O6 0.034(4) 0.039(4) 0.038(4) 0.002(3) 0.003(3) -0.004(3)
O7 0.036(3) 0.038(4) 0.034(4) 0.000(3) 0.000(3) -0.001(3)
O8 0.040(4) 0.049(4) 0.034(4) -0.001(3) -0.001(3) 0.001(4)
O9 0.038(4) 0.043(4) 0.041(4) 0.001(3) -0.011(3) -0.008(3)
O10 0.034(4) 0.043(4) 0.028(4) -0.006(3) 0.006(3) -0.006(3)
O11 0.033(3) 0.048(4) 0.048(4) 0.009(4) -0.008(4) -0.003(3)
O12 0.045(5) 0.030(4) 0.052(5) 0.002(4) -0.002(4) -0.004(3)
O13 0.038(4) 0.055(5) 0.044(5) 0.008(4) 0.003(4) 0.010(3)
O14 0.057(5) 0.040(5) 0.059(5) 0.009(4) 0.000(5) -0.002(4)
O1W 0.074(7) 0.049(6) 0.062(6) 0.002(4) 0.005(6) -0.010(5)

loop_
_atom_type_symbol
_atom_type_description
_atom_type_scat_dispersion_real
_atom_type_scat_dispersion_imag
_atom_type_scat_source
B B 0.0013 0.0007 'International Tables Vol C Tables 4.2.6.8 and 6.1.1.4'
H H 0.0000 0.0000 'International Tables Vol C Tables 4.2.6.8 and 6.1.1.4'
C C 0.0033 0.0016 'International Tables Vol C Tables 4.2.6.8 and 6.1.1.4'
O O 0.0106 0.0060 'International Tables Vol C Tables 4.2.6.8 and 6.1.1.4'
La La -0.2871 2.4523 'International Tables Vol C Tables 4.2.6.8 and 6.1.1.4'

loop_
_geom_angle_atom_site_label_1
_geom_angle_atom_site_label_2
_geom_angle_atom_site_label_3
_geom_angle
_geom_angle_site_symmetry_1
_geom_angle_site_symmetry_3
O9 La1 O14 72.5(3) . 4_454
O9 La1 O3 79.4(3) . 1_554
O14 La1 O3 83.8(3) 4_454 1_554
O9 La1 O8 136.1(3) . 4_454
O14 La1 O8 72.6(3) 4_454 4_454
O3 La1 O8 71.0(3) 1_554 4_454
O9 La1 O6 89.4(3) . .
O14 La1 O6 97.2(3) 4_454 .
O3 La1 O6 168.0(3) 1_554 .
O8 La1 O6 120.8(3) 4_454 .
O9 La1 O10 135.7(3) . 4_454
O14 La1 O10 73.8(3) 4_454 4_454
O3 La1 O10 124.2(3) 1_554 4_454
O8 La1 O10 53.8(3) 4_454 4_454
O6 La1 O10 67.2(3) . 4_454
O9 La1 O12 117.9(3) . .
O14 La1 O12 154.6(3) 4_454 .
O3 La1 O12 76.2(3) 1_554 .
O8 La1 O12 86.1(3) 4_454 .
O6 La1 O12 105.6(3) . .
O10 La1 O12 104.8(3) 4_454 .
O9 La1 O7 53.3(3) . .
O14 La1 O7 114.6(3) 4_454 .
O3 La1 O7 55.4(2) 1_554 .
O8 La1 O7 123.3(3) 4_454 .
O6 La1 O7 114.1(3) . .
O10 La1 O7 170.7(3) 4_454 .
O12 La1 O7 65.9(3) . .
O9 La1 O1 67.7(3) . .
O14 La1 O1 127.5(3) 4_454 .
O3 La1 O1 119.7(2) 1_554 .
O8 La1 O1 156.0(3) 4_454 .
O6 La1 O1 50.7(3) . .
O10 La1 O1 114.4(2) 4_454 .
O12 La1 O1 76.8(3) . .
O7 La1 O1 64.4(2) . .
O9 La1 B4 80.6(3) . .
O14 La1 B4 116.2(3) 4_454 .
O3 La1 B4 145.6(3) 1_554 .
O8 La1 B4 139.7(3) 4_454 .
O6 La1 B4 25.2(3) . .
O10 La1 B4 89.3(3) 4_454 .
O12 La1 B4 88.9(3) . .
O7 La1 B4 90.2(3) . .
O1 La1 B4 25.9(3) . .
O9 La1 B3 64.5(3) . 1_554
O14 La1 B3 100.4(3) 4_454 1_554
O3 La1 B3 27.5(3) 1_554 1_554
O8 La1 B3 96.9(3) 4_454 1_554
O6 La1 B3 141.8(3) . 1_554
O10 La1 B3 150.6(3) 4_454 1_554
O12 La1 B3 68.0(3) . 1_554
O7 La1 B3 27.9(3) . 1_554
O1 La1 B3 92.2(3) . 1_554
B4 La1 B3 118.1(3) . 1_554
O9 La1 B5 27.0(3) . .
O14 La1 B5 97.7(3) 4_454 .
O3 La1 B5 72.0(3) 1_554 .
O8 La1 B5 142.6(3) 4_454 .
O6 La1 B5 96.0(3) . .
O10 La1 B5 159.4(3) 4_454 .
O12 La1 B5 90.9(3) . .
O7 La1 B5 28.2(3) . .
O1 La1 B5 55.6(3) . .
B4 La1 B5 77.4(3) . .
B3 La1 B5 48.3(3) 1_554 .
O4 La2 O2 142.4(3) 2_564 .
O4 La2 O13 70.6(3) 2_564 .
O2 La2 O13 109.0(3) . .
O4 La2 O5 93.3(3) 2_564 1_554
O2 La2 O5 123.3(3) . 1_554
O13 La2 O5 73.9(3) . 1_554
O4 La2 O7 147.1(3) 2_564 .
O2 La2 O7 69.5(2) . .
O13 La2 O7 94.3(3) . .
O5 La2 O7 54.0(3) 1_554 .
O4 La2 O4 90.6(2) 2_564 .
O2 La2 O4 53.3(3) . .
O13 La2 O4 82.4(3) . .
O5 La2 O4 153.1(3) 1_554 .
O7 La2 O4 116.9(3) . .
O4 La2 O11 67.0(3) 2_564 .
O2 La2 O11 131.2(3) . .
O13 La2 O11 119.1(3) . .
O5 La2 O11 67.3(3) 1_554 .
O7 La2 O11 98.5(3) . .
O4 La2 O11 137.7(3) . .
O4 La2 O11 74.3(3) 2_564 2_565
O2 La2 O11 79.5(3) . 2_565
O13 La2 O11 129.8(3) . 2_565
O5 La2 O11 143.2(3) 1_554 2_565
O7 La2 O11 132.8(3) . 2_565
O4 La2 O11 63.2(3) . 2_565
O11 La2 O11 76.01(17) . 2_565
O4 La2 O12 113.6(3) 2_564 .
O2 La2 O12 87.8(3) . .
O13 La2 O12 146.3(3) . .
O5 La2 O12 72.4(3) 1_554 .
O7 La2 O12 63.7(2) . .
O4 La2 O12 129.6(3) . .
O11 La2 O12 47.3(3) . .
O11 La2 O12 81.0(3) 2_565 .
O4 La2 B2 117.4(3) 2_564 .
O2 La2 B2 26.8(3) . .
O13 La2 B2 93.2(3) . .
O5 La2 B2 140.9(3) 1_554 .
O7 La2 B2 91.6(3) . .
O4 La2 B2 26.9(3) . .
O11 La2 B2 145.0(3) . .
O11 La2 B2 72.6(3) 2_565 .
O12 La2 B2 111.6(3) . .
O4 La2 C1 90.7(3) 2_564 .
O2 La2 C1 109.8(3) . .
O13 La2 C1 135.7(3) . .
O5 La2 C1 67.3(3) 1_554 .
O7 La2 C1 80.0(3) . .
O4 La2 C1 139.3(3) . .
O11 La2 C1 24.0(3) . .
O11 La2 C1 78.1(3) 2_565 .
O12 La2 C1 23.4(3) . .
B2 La2 C1 130.6(4) . .
O3 B1 O2 109.6(9) . .
O3 B1 O10 112.0(9) . .
O2 B1 O10 108.8(8) . .
O3 B1 O1 111.7(8) . .
O2 B1 O1 106.4(9) . .
O10 B1 O1 108.2(9) . .
O4 B2 O5 124.3(11) . .
O4 B2 O2 116.5(10) . .
O5 B2 O2 119.1(11) . .
O4 B2 La2 62.9(6) . .
O5 B2 La2 169.2(8) . .
O2 B2 La2 55.0(6) . .
O7 B3 O3 111.4(9) 1_556 .
O7 B3 O6 110.1(10) 1_556 4
O3 B3 O6 111.0(9) . 4
O7 B3 O5 106.7(9) 1_556 .
O3 B3 O5 110.2(9) . .
O6 B3 O5 107.4(9) 4 .
O7 B3 La1 59.4(5) 1_556 1_556
O3 B3 La1 52.0(5) . 1_556
O6 B3 La1 130.2(8) 4 1_556
O5 B3 La1 122.4(7) . 1_556
O6 B4 O1 117.0(12) . .
O6 B4 O8 120.4(10) . 4_455
O1 B4 O8 122.5(11) . 4_455
O6 B4 La1 55.5(6) . .
O1 B4 La1 62.8(7) . .
O8 B4 La1 165.1(8) 4_455 .
O10 B5 O9 116.3(10) . .
O10 B5 O7 114.0(10) . .
O9 B5 O7 104.7(9) . .
O10 B5 O8 103.3(9) . .
O9 B5 O8 108.8(10) . .
O7 B5 O8 109.6(9) . .
O10 B5 La1 114.6(8) . .
O9 B5 La1 50.6(6) . .
O7 B5 La1 59.2(5) . .
O8 B5 La1 141.8(7) . .
O12 C1 O11 121.7(12) . .
O12 C1 C2 121.1(13) . .
O11 C1 C2 117.1(12) . .
O12 C1 La2 62.9(7) . .
O11 C1 La2 58.8(7) . .
C2 C1 La2 175.7(10) . .
C1 C2 H2A 109.5 . .
C1 C2 H2B 109.5 . .
H2A C2 H2B 109.5 . .
C1 C2 H2C 109.5 . .
H2A C2 H2C 109.5 . .
H2B C2 H2C 109.5 . .
O13 C3 O14 121.9(10) . .
O13 C3 C4 118.5(11) . .
O14 C3 C4 119.6(11) . .
C3 C4 H4A 109.5 . .
C3 C4 H4B 109.5 . .
H4A C4 H4B 109.5 . .
C3 C4 H4C 109.5 . .
H4A C4 H4C 109.5 . .
H4B C4 H4C 109.5 . .
B4 O1 B1 133.0(9) . .
B4 O1 La1 91.3(7) . .
B1 O1 La1 132.3(6) . .
B2 O2 B1 123.4(9) . .
B2 O2 La2 98.2(7) . .
B1 O2 La2 132.2(6) . .
B1 O3 B3 115.4(8) . .
B1 O3 La1 141.7(6) . 1_556
B3 O3 La1 100.6(6) . 1_556
B2 O4 La2 127.5(7) . 2_565
B2 O4 La2 90.2(7) . .
La2 O4 La2 115.1(3) 2_565 .
B2 O5 B3 119.9(9) . .
B2 O5 La2 130.1(7) . 1_556
B3 O5 La2 100.6(6) . 1_556
B4 O6 B3 125.9(10) . 4_454
B4 O6 La1 99.3(7) . .
B3 O6 La1 134.8(7) 4_454 .
B3 O7 B5 120.8(9) 1_554 .
B3 O7 La2 98.6(6) 1_554 .
B5 O7 La2 130.9(7) . .
B3 O7 La1 92.6(6) 1_554 .
B5 O7 La1 92.7(7) . .
La2 O7 La1 115.1(3) . .
B4 O8 B5 118.7(9) 4_554 .
B4 O8 La1 126.3(7) 4_554 4
B5 O8 La1 101.2(6) . 4
B5 O9 La1 102.4(7) . .
B5 O9 H9A 110.1 . .
La1 O9 H9A 110.5 . .
B5 O10 B1 119.6(9) . .
B5 O10 La1 101.2(7) . 4
B1 O10 La1 132.3(6) . 4
C1 O11 La2 97.2(8) . .
C1 O11 La2 153.9(9) . 2_564
La2 O11 La2 104.1(3) . 2_564
C1 O12 La1 135.4(9) . .
C1 O12 La2 93.7(8) . .
La1 O12 La2 113.0(3) . .
C3 O13 La2 113.1(7) . .
C3 O14 La1 143.7(8) . 4
O1W O1W H1WA 0.0 1 .
O1W O1W H1WB 0.0 1 .
H1WA O1W H1WB 109.5 . .

loop_
_geom_bond_atom_site_label_1
_geom_bond_atom_site_label_2
_geom_bond_distance
_geom_bond_site_symmetry_2
La1 O9 2.464(9) .
La1 O14 2.478(10) 4_454
La1 O3 2.488(7) 1_554
La1 O8 2.526(9) 4_454
La1 O6 2.548(8) .
La1 O10 2.603(8) 4_454
La1 O12 2.609(8) .
La1 O7 2.677(8) .
La1 O1 2.714(8) .
La1 B4 3.051(15) .
La1 B3 3.106(13) 1_554
La1 B5 3.115(14) .
La2 O4 2.377(9) 2_564
La2 O2 2.475(8) .
La2 O13 2.532(9) .
La2 O5 2.578(7) 1_554
La2 O7 2.658(8) .
La2 O4 2.661(8) .
La2 O11 2.694(8) .
La2 O11 2.704(8) 2_565
La2 O12 2.788(9) .
La2 B2 2.989(13) .
La2 C1 3.124(14) .
B1 O3 1.438(13) .
B1 O2 1.460(14) .
B1 O10 1.463(14) .
B1 O1 1.471(13) .
B2 O4 1.353(16) .
B2 O5 1.360(15) .
B2 O2 1.362(15) .
B3 O7 1.456(14) 1_556
B3 O3 1.458(15) .
B3 O6 1.490(15) 4
B3 O5 1.508(16) .
B3 La1 3.106(13) 1_556
B4 O6 1.315(16) .
B4 O1 1.334(15) .
B4 O8 1.405(17) 4_455
B5 O10 1.425(14) .
B5 O9 1.449(16) .
B5 O7 1.472(14) .
B5 O8 1.534(17) .
C1 O12 1.242(17) .
C1 O11 1.280(16) .
C1 C2 1.49(2) .
C2 H2A 0.9600 .
C2 H2B 0.9600 .
C2 H2C 0.9600 .
C3 O13 1.228(15) .
C3 O14 1.274(15) .
C3 C4 1.489(16) .
C4 H4A 0.9600 .
C4 H4B 0.9600 .
C4 H4C 0.9600 .
O3 La1 2.488(7) 1_556
O4 La2 2.377(9) 2_565
O5 La2 2.578(7) 1_556
O6 B3 1.490(15) 4_454
O7 B3 1.456(14) 1_554
O8 B4 1.405(17) 4_554
O8 La1 2.526(9) 4
O9 H9A 0.8499 .
O10 La1 2.603(8) 4
O11 La2 2.704(8) 2_564
O14 La1 2.478(10) 4
O1W O1W 0.00(4) 1
O1W H1WA 0.8499 .
O1W H1WB 0.8499 .

loop_
_geom_hbond_atom_site_label_D
_geom_hbond_atom_site_label_H
_geom_hbond_atom_site_label_A
_geom_hbond_distance_DH
_geom_hbond_distance_HA
_geom_hbond_distance_DA
_geom_hbond_angle_DHA
_geom_hbond_site_symmetry_A
O1W H1WA O13 0.85 2.01 2.796(16) 152.5 4_455
O1W H1WB O4 0.85 2.48 3.266(15) 155.0 4_454
O1W H1WB O13 0.85 2.62 3.023(15) 110.4 3_445
O9 H9A O1W 0.85 2.18 2.789(14) 128.8 1
